data_4501936
loop_
_publ_author_name
'Momose, Aaron Alexander'
'Bosch, Eric'

_publ_section_title
;
 Serendipity in the Crystallization of a Series of
 C-Alkylcalix[4]resorcinarenes from Alcoholic Solvents
;
_journal_issue 9
_journal_name_full 'Crystal Growth &amp; Design'
_journal_page_first 4043
_journal_paper_doi 10.1021/cg100737c
_journal_volume 10
_journal_year 2010
_chemical_formula_moiety 'C32 H32 O8, 4.5(C4 H10 O)'
_chemical_formula_sum 'C50 H77 O12.5'
_chemical_formula_weight 878.12
_chemical_name_common
;
Complex between C-Methylresorcinarene and t-butanol
;
_chemical_name_systematic
; 
 ? 
;
_space_group_IT_number 14
_symmetry_cell_setting monoclinic
_symmetry_space_group_name_Hall '-P 2yn'
_symmetry_space_group_name_H-M 'P 1 21/n 1'
_atom_sites_solution_hydrogens geom
_atom_sites_solution_primary direct
_atom_sites_solution_secondary difmap
_audit_creation_method SHELXL-97
_audit_update_record
;
2010-07-14 # Formatted by publCIF
;
_cell_angle_alpha 90.00
_cell_angle_beta 98.1660(10)
_cell_angle_gamma 90.00
_cell_formula_units_Z 4
_cell_length_a 15.2339(8)
_cell_length_b 18.7155(10)
_cell_length_c 18.5473(10)
_cell_measurement_reflns_used 252
_cell_measurement_temperature 100(2)
_cell_measurement_theta_max 19.26
_cell_measurement_theta_min 1.74
_cell_volume 5234.4(5)
_computing_cell_refinement 'APEX2 v2010.1-2 (Bruker AXS)'
_computing_data_reduction 'SAINT V7.68A (Bruker AXS, 2009)'
_computing_structure_refinement 'SHELXL-97 (Sheldrick, 1997)'
_computing_structure_solution 'SHELXS-97 (Sheldrick, 1990)'
_diffrn_ambient_temperature 100(2)
_diffrn_detector_area_resol_mean 8.3660
_diffrn_measured_fraction_theta_full 0.999
_diffrn_measured_fraction_theta_max 0.999
_diffrn_measurement_device_type 'CCD area detector'
_diffrn_measurement_method 'phi and omega scans'
_diffrn_radiation_monochromator graphite
_diffrn_radiation_source 'fine-focus sealed tube'
_diffrn_radiation_type MoK\a
_diffrn_radiation_wavelength 0.71073
_diffrn_reflns_av_R_equivalents 0.0794
_diffrn_reflns_av_sigmaI/netI 0.0620
_diffrn_reflns_limit_h_max 19
_diffrn_reflns_limit_h_min -19
_diffrn_reflns_limit_k_max 23
_diffrn_reflns_limit_k_min -23
_diffrn_reflns_limit_l_max 23
_diffrn_reflns_limit_l_min -23
_diffrn_reflns_number 62832
_diffrn_reflns_theta_full 27.15
_diffrn_reflns_theta_max 27.15
_diffrn_reflns_theta_min 1.55
_exptl_absorpt_coefficient_mu 0.079
_exptl_absorpt_correction_T_max 0.99
_exptl_absorpt_correction_T_min 0.84
_exptl_absorpt_correction_type multi-scan
_exptl_absorpt_process_details 'SADABS V2008/1 (Bruker AXS)'
_exptl_crystal_colour pink
_exptl_crystal_density_diffrn 1.114
_exptl_crystal_density_method 'not measured'
_exptl_crystal_description irregular
_exptl_crystal_F_000 1908
_exptl_crystal_size_max 0.32
_exptl_crystal_size_mid 0.28
_exptl_crystal_size_min 0.22
_refine_diff_density_max 0.518
_refine_diff_density_min -0.391
_refine_diff_density_rms 0.048
_refine_ls_extinction_method none
_refine_ls_goodness_of_fit_ref 1.022
_refine_ls_hydrogen_treatment mixed
_refine_ls_matrix_type full
_refine_ls_number_parameters 712
_refine_ls_number_reflns 11577
_refine_ls_number_restraints 2
_refine_ls_restrained_S_all 1.022
_refine_ls_R_factor_all 0.1093
_refine_ls_R_factor_gt 0.0572
_refine_ls_shift/su_max 0.000
_refine_ls_shift/su_mean 0.000
_refine_ls_structure_factor_coef Fsqd
_refine_ls_weighting_details 'calc w=1/[\s^2^(Fo^2^)+(0.0570P)^2^+2.6406P] where P=(Fo^2^+2Fc^2^)/3'
_refine_ls_weighting_scheme calc
_refine_ls_wR_factor_gt 0.1275
_refine_ls_wR_factor_ref 0.1516
_reflns_number_gt 7046
_reflns_number_total 11577
_reflns_threshold_expression >2sigma(I)
_cod_data_source_file cg100737c_si_001.cif
_cod_data_source_block com01
_cod_depositor_comments
;
The following automatic conversions were performed:

'_symmetry_cell_setting' value 'Monoclinic' changed to 'monoclinic'
according to /home/saulius/struct/CIF-dictionaries/cif_core.dic
dictionary named 'cif_core.dic' version 2.4.2 from 2011-04-26.

Automatic conversion script
Id: cif_fix_values 1715 2011-07-08 13:25:40Z adriana 
;
_cod_original_sg_symbol_H-M P2(1)/n
_cod_original_formula_sum 'C50 H77 O12.50'
_cod_database_code 4501936

loop_
_symmetry_equiv_pos_as_xyz
'x, y, z'
'-x+1/2, y+1/2, -z+1/2'
'-x, -y, -z'
'x-1/2, -y-1/2, z-1/2'

loop_
_atom_site_label
_atom_site_type_symbol
_atom_site_fract_x
_atom_site_fract_y
_atom_site_fract_z
_atom_site_U_iso_or_equiv
_atom_site_adp_type
_atom_site_occupancy
_atom_site_symmetry_multiplicity
_atom_site_calc_flag
_atom_site_refinement_flags
_atom_site_disorder_assembly
_atom_site_disorder_group
O1 O 0.31526(11) 0.27016(9) 0.39548(9) 0.0342(4) Uani 1 1 d . . .
C1 C 0.34317(14) 0.66584(11) 0.29526(11) 0.0229(5) Uani 1 1 d . . .
H1 H 0.3195 0.6410 0.2522 0.027 Uiso 1 1 calc R . .
O2 O 0.58751(11) 0.30981(9) 0.30996(9) 0.0335(4) Uani 1 1 d . . .
C2 C 0.42904(14) 0.69311(11) 0.29997(11) 0.0229(5) Uani 1 1 d . . .
O3 O 0.68191(11) 0.42093(9) 0.27576(9) 0.0330(4) Uani 1 1 d . . .
C3 C 0.46183(14) 0.72970(11) 0.36378(12) 0.0250(5) Uani 1 1 d . . .
O4 O 0.66544(11) 0.67000(9) 0.32304(9) 0.0325(4) Uani 1 1 d . . .
C4 C 0.41209(15) 0.73792(12) 0.42026(12) 0.0273(5) Uani 1 1 d . . .
H4 H 0.4356 0.7630 0.4632 0.033 Uiso 1 1 calc R . .
O5 O 0.54640(10) 0.75781(9) 0.36927(10) 0.0325(4) Uani 1 1 d . . .
C5 C 0.32703(15) 0.70890(11) 0.41317(12) 0.0256(5) Uani 1 1 d . . .
O6 O 0.27623(11) 0.71514(9) 0.46871(9) 0.0331(4) Uani 1 1 d . . .
C6 C 0.29018(14) 0.67310(11) 0.35040(11) 0.0225(5) Uani 1 1 d . . .
O7 O 0.18067(12) 0.60073(9) 0.49476(9) 0.0336(4) Uani 1 1 d . . .
C7 C 0.19690(14) 0.64135(11) 0.34436(12) 0.0237(5) Uani 1 1 d . . .
H7 H 0.1646 0.6698 0.3780 0.028 Uiso 1 1 calc R . .
O8 O 0.19632(11) 0.35270(8) 0.44290(9) 0.0309(4) Uani 1 1 d . . .
C8 C 0.19893(13) 0.56456(11) 0.37178(11) 0.0218(4) Uani 1 1 d . . .
O9 O 0.38249(12) 0.18375(9) 0.50704(10) 0.0375(4) Uani 1 1 d . . .
C9 C 0.19088(14) 0.54820(12) 0.44399(11) 0.0248(5) Uani 1 1 d . . .
O10 O 0.65767(11) 0.21142(9) 0.41659(10) 0.0327(4) Uani 1 1 d . . .
C10 C 0.19011(15) 0.47817(12) 0.46794(12) 0.0274(5) Uani 1 1 d . . .
H10 H 0.1842 0.4682 0.5172 0.033 Uiso 1 1 calc R . .
O11 O 0.82974(10) 0.42883(9) 0.36158(9) 0.0323(4) Uani 1 1 d . . .
C11 C 0.19795(14) 0.42296(11) 0.41990(12) 0.0248(5) Uani 1 1 d . . .
O12 O 0.82296(12) 0.66879(9) 0.42024(10) 0.0371(4) Uani 1 1 d . . .
C12 C 0.20725(13) 0.43565(11) 0.34728(11) 0.0216(4) Uani 1 1 d . . .
C13 C 0.20780(13) 0.50708(11) 0.32577(11) 0.0214(4) Uani 1 1 d . . .
H13 H 0.2147 0.5171 0.2767 0.026 Uiso 1 1 calc R . .
C14 C 0.21906(14) 0.37381(11) 0.29550(11) 0.0235(5) Uani 1 1 d . . .
H14 H 0.1909 0.3309 0.3148 0.028 Uiso 1 1 calc R . .
C15 C 0.31738(14) 0.35653(11) 0.29817(11) 0.0232(5) Uani 1 1 d . . .
C16 C 0.36010(15) 0.30791(11) 0.34810(12) 0.0262(5) Uani 1 1 d . . .
C17 C 0.45002(15) 0.29393(12) 0.35115(12) 0.0274(5) Uani 1 1 d . . .
H17 H 0.4782 0.2610 0.3860 0.033 Uiso 1 1 calc R . .
C18 C 0.49871(14) 0.32772(12) 0.30359(12) 0.0255(5) Uani 1 1 d . . .
C19 C 0.45878(14) 0.37583(11) 0.25133(11) 0.0231(5) Uani 1 1 d . . .
C20 C 0.36855(14) 0.38965(11) 0.25133(11) 0.0237(5) Uani 1 1 d . . .
H20 H 0.3406 0.4236 0.2175 0.028 Uiso 1 1 calc R . .
C21 C 0.51061(14) 0.41337(12) 0.19778(11) 0.0255(5) Uani 1 1 d . . .
H21 H 0.5617 0.3815 0.1916 0.031 Uiso 1 1 calc R . .
C22 C 0.55020(14) 0.48337(12) 0.22894(11) 0.0233(5) Uani 1 1 d . . .
C23 C 0.63563(14) 0.48435(12) 0.26863(12) 0.0251(5) Uani 1 1 d . . .
C24 C 0.67219(14) 0.54648(12) 0.29953(12) 0.0271(5) Uani 1 1 d . . .
H24 H 0.7302 0.5461 0.3262 0.032 Uiso 1 1 calc R . .
C25 C 0.62392(14) 0.60980(12) 0.29150(12) 0.0251(5) Uani 1 1 d . . .
C26 C 0.53921(14) 0.61233(12) 0.25105(11) 0.0225(5) Uani 1 1 d . . .
C27 C 0.50469(14) 0.54796(11) 0.22189(11) 0.0228(5) Uani 1 1 d . . .
H27 H 0.4465 0.5482 0.1955 0.027 Uiso 1 1 calc R . .
C28 C 0.48685(14) 0.68206(11) 0.24022(11) 0.0238(5) Uani 1 1 d . . .
H28 H 0.5313 0.7217 0.2451 0.029 Uiso 1 1 calc R . .
C29 C 0.14428(15) 0.64962(13) 0.26819(12) 0.0306(5) Uani 1 1 d . . .
H29A H 0.1745 0.6238 0.2329 0.046 Uiso 1 1 calc R . .
H29B H 0.1401 0.7004 0.2552 0.046 Uiso 1 1 calc R . .
H29C H 0.0846 0.6300 0.2678 0.046 Uiso 1 1 calc R . .
C30 C 0.17165(15) 0.38589(13) 0.21753(12) 0.0298(5) Uani 1 1 d . . .
H30A H 0.1964 0.4282 0.1967 0.045 Uiso 1 1 calc R . .
H30B H 0.1082 0.3931 0.2187 0.045 Uiso 1 1 calc R . .
H30C H 0.1802 0.3440 0.1876 0.045 Uiso 1 1 calc R . .
C31 C 0.45668(15) 0.42229(13) 0.12181(12) 0.0313(5) Uani 1 1 d . . .
H31A H 0.4072 0.4551 0.1247 0.047 Uiso 1 1 calc R . .
H31B H 0.4335 0.3757 0.1040 0.047 Uiso 1 1 calc R . .
H31C H 0.4949 0.4417 0.0883 0.047 Uiso 1 1 calc R . .
C32 C 0.43473(15) 0.68797(12) 0.16369(12) 0.0280(5) Uani 1 1 d . . .
H32A H 0.3896 0.6503 0.1567 0.042 Uiso 1 1 calc R . .
H32B H 0.4753 0.6825 0.1275 0.042 Uiso 1 1 calc R . .
H32C H 0.4059 0.7348 0.1578 0.042 Uiso 1 1 calc R . .
C33 C 0.28802(18) 0.09062(15) 0.44932(16) 0.0475(7) Uani 1 1 d . . .
H33A H 0.2451 0.0987 0.4831 0.071 Uiso 1 1 calc R . .
H33B H 0.2864 0.0403 0.4346 0.071 Uiso 1 1 calc R . .
H33C H 0.2729 0.1208 0.4062 0.071 Uiso 1 1 calc R . .
C34 C 0.38011(17) 0.10924(12) 0.48643(13) 0.0340(6) Uani 1 1 d . . .
C35 C 0.4474(2) 0.09731(16) 0.43513(18) 0.0569(8) Uani 1 1 d . . .
H35A H 0.4324 0.1271 0.3917 0.085 Uiso 1 1 calc R . .
H35B H 0.4469 0.0469 0.4208 0.085 Uiso 1 1 calc R . .
H35C H 0.5066 0.1102 0.4596 0.085 Uiso 1 1 calc R . .
C36 C 0.4033(3) 0.06860(16) 0.55697(17) 0.0678(10) Uani 1 1 d . . .
H36A H 0.4622 0.0832 0.5806 0.102 Uiso 1 1 calc R . .
H36B H 0.4035 0.0172 0.5468 0.102 Uiso 1 1 calc R . .
H36C H 0.3593 0.0790 0.5893 0.102 Uiso 1 1 calc R . .
C37 C 0.6793(2) 0.11390(17) 0.33672(17) 0.0590(8) Uani 1 1 d . . .
H37A H 0.6282 0.0903 0.3531 0.089 Uiso 1 1 calc R . .
H37B H 0.7217 0.0777 0.3253 0.089 Uiso 1 1 calc R . .
H37C H 0.6593 0.1423 0.2931 0.089 Uiso 1 1 calc R . .
C38 C 0.72314(17) 0.16207(13) 0.39614(14) 0.0379(6) Uani 1 1 d . . .
C39 C 0.7984(2) 0.20435(18) 0.37165(19) 0.0640(9) Uani 1 1 d . . .
H39A H 0.7755 0.2338 0.3295 0.096 Uiso 1 1 calc R . .
H39B H 0.8433 0.1714 0.3581 0.096 Uiso 1 1 calc R . .
H39C H 0.8252 0.2352 0.4115 0.096 Uiso 1 1 calc R . .
C40 C 0.7530(2) 0.11969(16) 0.46482(18) 0.0655(9) Uani 1 1 d . . .
H40A H 0.7827 0.1516 0.5025 0.098 Uiso 1 1 calc R . .
H40B H 0.7942 0.0822 0.4544 0.098 Uiso 1 1 calc R . .
H40C H 0.7013 0.0979 0.4821 0.098 Uiso 1 1 calc R . .
C41A C 0.9707(8) 0.3699(9) 0.3789(7) 0.044(3) Uani 0.446(5) 1 d PD A 1
H41A H 0.9815 0.3790 0.4314 0.067 Uiso 0.446(5) 1 calc PR A 1
H41B H 1.0275 0.3655 0.3602 0.067 Uiso 0.446(5) 1 calc PR A 1
H41C H 0.9371 0.3254 0.3695 0.067 Uiso 0.446(5) 1 calc PR A 1
C42A C 0.91699(15) 0.43258(13) 0.34005(13) 0.0325(5) Uani 0.554(5) 1 d PD A 2
C44A C 0.9564(7) 0.5019(6) 0.3556(5) 0.040(2) Uani 0.446(5) 1 d P A 1
H44A H 0.9188 0.5386 0.3293 0.060 Uiso 0.446(5) 1 calc PR A 1
H44B H 1.0153 0.5030 0.3402 0.060 Uiso 0.446(5) 1 calc PR A 1
H44C H 0.9620 0.5111 0.4081 0.060 Uiso 0.446(5) 1 calc PR A 1
C43A C 0.9014(9) 0.4155(6) 0.2582(7) 0.060(3) Uani 0.446(5) 1 d P A 1
H43A H 0.8797 0.3664 0.2510 0.090 Uiso 0.446(5) 1 calc PR A 1
H43B H 0.9572 0.4207 0.2382 0.090 Uiso 0.446(5) 1 calc PR A 1
H43C H 0.8573 0.4486 0.2334 0.090 Uiso 0.446(5) 1 calc PR A 1
C45A C 0.9680(4) 0.7092(4) 0.4659(4) 0.062(2) Uani 0.446(5) 1 d P A 1
H45A H 0.9495 0.7151 0.5140 0.093 Uiso 0.446(5) 1 calc PR A 1
H45B H 1.0131 0.7450 0.4593 0.093 Uiso 0.446(5) 1 calc PR A 1
H45C H 0.9929 0.6612 0.4621 0.093 Uiso 0.446(5) 1 calc PR A 1
C46B C 0.8687(8) 0.7388(5) 0.4083(7) 0.0207(18) Uani 0.554(5) 1 d P A 2
C48A C 0.8422(5) 0.7890(4) 0.4225(5) 0.055(2) Uani 0.446(5) 1 d P A 1
H48A H 0.7921 0.7985 0.3845 0.082 Uiso 0.446(5) 1 calc PR A 1
H48B H 0.8852 0.8280 0.4239 0.082 Uiso 0.446(5) 1 calc PR A 1
H48C H 0.8209 0.7854 0.4698 0.082 Uiso 0.446(5) 1 calc PR A 1
C47B C 0.9421(5) 0.7174(4) 0.3648(4) 0.0393(16) Uani 0.554(5) 1 d P A 2
H47A H 0.9792 0.6804 0.3914 0.059 Uiso 0.554(5) 1 calc PR A 2
H47B H 0.9786 0.7593 0.3579 0.059 Uiso 0.554(5) 1 calc PR A 2
H47C H 0.9158 0.6988 0.3172 0.059 Uiso 0.554(5) 1 calc PR A 2
C49 C 0.5000 0.5000 0.5000 0.148(3) Uani 1 2 d S . .
C50 C 0.4340(6) 0.4298(5) 0.5077(6) 0.173(4) Uani 0.75 1 d P . .
H50A H 0.3963 0.4216 0.4611 0.259 Uiso 0.75 1 calc PR . .
H50B H 0.3967 0.4394 0.5455 0.259 Uiso 0.75 1 calc PR . .
H50C H 0.4704 0.3874 0.5209 0.259 Uiso 0.75 1 calc PR . .
C51 C 0.5723(6) 0.4475(5) 0.4673(6) 0.172(4) Uani 0.75 1 d P . .
H51A H 0.5436 0.4022 0.4511 0.258 Uiso 0.75 1 calc PR . .
H51B H 0.6225 0.4380 0.5054 0.258 Uiso 0.75 1 calc PR . .
H51C H 0.5938 0.4710 0.4259 0.258 Uiso 0.75 1 calc PR . .
O13 O 0.4560(6) 0.5091(5) 0.4237(4) 0.140(3) Uani 0.50 1 d P . .
H13A H 0.4315 0.5493 0.4191 0.168 Uiso 0.50 1 calc PR . .
C45B C 0.9051(3) 0.7698(3) 0.4796(2) 0.0401(14) Uani 0.554(5) 1 d P A 2
H45D H 0.8563 0.7825 0.5064 0.060 Uiso 0.554(5) 1 calc PR A 2
H45E H 0.9394 0.8128 0.4720 0.060 Uiso 0.554(5) 1 calc PR A 2
H45F H 0.9437 0.7348 0.5077 0.060 Uiso 0.554(5) 1 calc PR A 2
C48B C 0.8027(3) 0.7907(2) 0.3649(3) 0.0354(13) Uani 0.554(5) 1 d P A 2
H48D H 0.7806 0.7697 0.3173 0.053 Uiso 0.554(5) 1 calc PR A 2
H48E H 0.8327 0.8360 0.3579 0.053 Uiso 0.554(5) 1 calc PR A 2
H48F H 0.7529 0.7994 0.3918 0.053 Uiso 0.554(5) 1 calc PR A 2
H7O H 0.2125(19) 0.6411(16) 0.4844(15) 0.056(9) Uiso 1 1 d . . .
H4O H 0.628(2) 0.6994(17) 0.3342(17) 0.063(10) Uiso 1 1 d . . .
H8O H 0.191(2) 0.3480(17) 0.4934(18) 0.075(10) Uiso 1 1 d . . .
H5O H 0.563(2) 0.7757(17) 0.4139(17) 0.067(10) Uiso 1 1 d . . .
H10O H 0.640(2) 0.2361(19) 0.3774(19) 0.081(12) Uiso 1 1 d . . .
H12O H 0.772(2) 0.6700(19) 0.3879(19) 0.087(12) Uiso 1 1 d . . .
H6O H 0.304(2) 0.7417(17) 0.5081(17) 0.067(10) Uiso 1 1 d . . .
C47A C 0.9114(7) 0.7148(6) 0.3338(5) 0.047(2) Uani 0.446(5) 1 d P A 1
H47D H 0.9354 0.6672 0.3262 0.071 Uiso 0.446(5) 1 calc PR A 1
H47E H 0.9566 0.7510 0.3287 0.071 Uiso 0.446(5) 1 calc PR A 1
H47F H 0.8592 0.7234 0.2975 0.071 Uiso 0.446(5) 1 calc PR A 1
H11O H 0.8340(19) 0.4203(15) 0.4076(17) 0.055(9) Uiso 1 1 d . . .
H3O H 0.736(2) 0.4274(18) 0.3107(19) 0.085(11) Uiso 1 1 d . . .
C46A C 0.8866(11) 0.7188(8) 0.4060(10) 0.032(3) Uani 0.446(5) 1 d P A 1
H1O H 0.267(2) 0.2970(18) 0.4132(17) 0.077(11) Uiso 1 1 d . . .
H2O H 0.621(2) 0.3481(19) 0.2944(19) 0.085(12) Uiso 1 1 d . . .
H9O H 0.362(3) 0.206(2) 0.468(2) 0.102(15) Uiso 1 1 d . . .
C44B C 0.9033(8) 0.4593(9) 0.2638(6) 0.133(7) Uani 0.554(5) 1 d P A 2
H44D H 0.8672 0.5028 0.2609 0.200 Uiso 0.554(5) 1 calc PR A 2
H44E H 0.8728 0.4227 0.2317 0.200 Uiso 0.554(5) 1 calc PR A 2
H44F H 0.9609 0.4700 0.2485 0.200 Uiso 0.554(5) 1 calc PR A 2
C41B C 0.9642(10) 0.3660(9) 0.3495(8) 0.090(5) Uani 0.554(5) 1 d P A 2
H41D H 0.9690 0.3510 0.4005 0.135 Uiso 0.554(5) 1 calc PR A 2
H41E H 1.0237 0.3720 0.3360 0.135 Uiso 0.554(5) 1 calc PR A 2
H41F H 0.9320 0.3295 0.3183 0.135 Uiso 0.554(5) 1 calc PR A 2
C43B C 0.9692(7) 0.4894(5) 0.3906(5) 0.071(3) Uani 0.554(5) 1 d PD A 2
H43D H 0.9354 0.5342 0.3879 0.106 Uiso 0.554(5) 1 calc PR A 2
H43E H 1.0270 0.4979 0.3748 0.106 Uiso 0.554(5) 1 calc PR A 2
H43F H 0.9779 0.4719 0.4409 0.106 Uiso 0.554(5) 1 calc PR A 2
C42B C 0.91699(15) 0.43258(13) 0.34005(13) 0.0325(5) Uani 0.446(5) 1 d PD A 1

loop_
_atom_site_aniso_label
_atom_site_aniso_U_11
_atom_site_aniso_U_22
_atom_site_aniso_U_33
_atom_site_aniso_U_23
_atom_site_aniso_U_13
_atom_site_aniso_U_12
O1 0.0368(10) 0.0289(9) 0.0395(10) 0.0106(7) 0.0143(8) 0.0042(7)
C1 0.0240(11) 0.0212(11) 0.0231(11) 0.0023(9) 0.0025(9) 0.0017(9)
O2 0.0246(9) 0.0334(10) 0.0431(10) 0.0043(8) 0.0069(7) 0.0075(7)
C2 0.0239(11) 0.0206(11) 0.0242(11) 0.0048(9) 0.0040(9) 0.0019(9)
O3 0.0238(9) 0.0310(9) 0.0434(10) -0.0031(8) 0.0013(8) 0.0058(7)
C3 0.0212(11) 0.0233(11) 0.0307(12) 0.0031(9) 0.0041(9) -0.0012(9)
O4 0.0245(9) 0.0318(10) 0.0403(10) -0.0060(8) 0.0011(7) -0.0011(7)
C4 0.0290(12) 0.0265(12) 0.0262(12) -0.0027(9) 0.0034(9) 0.0001(9)
O5 0.0277(9) 0.0349(10) 0.0353(10) -0.0060(8) 0.0057(7) -0.0077(7)
C5 0.0294(12) 0.0244(12) 0.0252(11) 0.0015(9) 0.0113(9) 0.0012(9)
O6 0.0352(9) 0.0389(10) 0.0276(9) -0.0053(8) 0.0134(7) -0.0055(8)
C6 0.0231(11) 0.0210(11) 0.0242(11) 0.0056(9) 0.0059(9) 0.0013(9)
O7 0.0466(11) 0.0297(9) 0.0280(9) -0.0024(7) 0.0173(8) -0.0026(8)
C7 0.0212(11) 0.0247(11) 0.0262(11) 0.0027(9) 0.0066(9) 0.0015(9)
O8 0.0354(9) 0.0266(9) 0.0326(9) 0.0093(7) 0.0117(7) 0.0010(7)
C8 0.0158(10) 0.0258(11) 0.0243(11) 0.0018(9) 0.0042(8) -0.0001(8)
O9 0.0480(11) 0.0243(9) 0.0388(10) 0.0001(8) 0.0016(8) 0.0013(8)
C9 0.0240(11) 0.0282(12) 0.0237(11) -0.0001(9) 0.0090(9) 0.0006(9)
O10 0.0320(9) 0.0337(10) 0.0335(10) -0.0021(8) 0.0086(8) 0.0058(7)
C10 0.0294(12) 0.0314(13) 0.0232(11) 0.0052(10) 0.0101(9) 0.0009(10)
O11 0.0200(8) 0.0499(11) 0.0282(9) 0.0062(8) 0.0082(7) 0.0035(7)
C11 0.0208(11) 0.0246(12) 0.0301(12) 0.0069(9) 0.0070(9) -0.0007(9)
O12 0.0325(10) 0.0411(10) 0.0377(10) 0.0092(8) 0.0055(8) -0.0123(8)
C12 0.0155(10) 0.0247(11) 0.0252(11) 0.0020(9) 0.0050(8) -0.0001(8)
C13 0.0165(10) 0.0277(12) 0.0205(11) 0.0030(9) 0.0040(8) -0.0014(9)
C14 0.0226(11) 0.0222(11) 0.0260(11) 0.0019(9) 0.0047(9) -0.0024(9)
C15 0.0237(11) 0.0203(11) 0.0254(11) -0.0036(9) 0.0031(9) -0.0002(9)
C16 0.0288(12) 0.0221(11) 0.0286(12) -0.0015(9) 0.0076(10) -0.0002(9)
C17 0.0304(12) 0.0242(12) 0.0271(12) 0.0007(9) 0.0024(10) 0.0050(10)
C18 0.0200(11) 0.0254(12) 0.0307(12) -0.0046(9) 0.0026(9) 0.0032(9)
C19 0.0258(12) 0.0234(11) 0.0204(11) -0.0047(9) 0.0039(9) 0.0006(9)
C20 0.0255(11) 0.0220(11) 0.0236(11) -0.0014(9) 0.0028(9) 0.0006(9)
C21 0.0243(11) 0.0295(12) 0.0231(11) -0.0042(9) 0.0050(9) 0.0018(9)
C22 0.0209(11) 0.0292(12) 0.0207(11) 0.0007(9) 0.0064(9) 0.0004(9)
C23 0.0223(11) 0.0269(12) 0.0271(12) 0.0017(9) 0.0063(9) 0.0050(9)
C24 0.0192(11) 0.0338(13) 0.0280(12) 0.0008(10) 0.0026(9) 0.0020(9)
C25 0.0227(11) 0.0286(12) 0.0244(11) 0.0011(9) 0.0041(9) -0.0038(9)
C26 0.0204(11) 0.0282(12) 0.0201(11) 0.0037(9) 0.0070(8) 0.0013(9)
C27 0.0193(11) 0.0315(12) 0.0185(10) 0.0032(9) 0.0054(8) 0.0002(9)
C28 0.0227(11) 0.0247(11) 0.0245(11) 0.0034(9) 0.0048(9) -0.0017(9)
C29 0.0269(12) 0.0336(13) 0.0314(13) 0.0092(10) 0.0045(10) 0.0025(10)
C30 0.0237(12) 0.0355(13) 0.0295(12) -0.0043(10) 0.0017(9) -0.0033(10)
C31 0.0317(13) 0.0395(14) 0.0230(12) -0.0036(10) 0.0052(10) 0.0001(11)
C32 0.0275(12) 0.0306(12) 0.0269(12) 0.0050(10) 0.0074(9) 0.0030(10)
C33 0.0388(16) 0.0409(16) 0.0613(19) -0.0031(14) 0.0015(13) -0.0064(12)
C34 0.0417(14) 0.0206(12) 0.0383(14) 0.0013(10) 0.0009(11) 0.0019(10)
C35 0.0456(18) 0.0510(18) 0.075(2) -0.0192(16) 0.0121(16) 0.0009(14)
C36 0.102(3) 0.0363(17) 0.057(2) 0.0160(15) -0.0158(18) 0.0013(17)
C37 0.064(2) 0.0533(19) 0.062(2) -0.0233(16) 0.0159(16) 0.0012(16)
C38 0.0357(14) 0.0340(14) 0.0455(15) -0.0081(12) 0.0102(12) 0.0081(11)
C39 0.0431(18) 0.069(2) 0.086(2) -0.0198(19) 0.0334(17) -0.0049(16)
C40 0.076(2) 0.0445(18) 0.071(2) 0.0034(16) -0.0068(18) 0.0240(17)
C41A 0.013(4) 0.045(5) 0.076(7) 0.008(5) 0.008(4) 0.008(3)
C42A 0.0196(11) 0.0423(15) 0.0375(14) 0.0044(11) 0.0105(10) 0.0035(10)
C44A 0.026(4) 0.030(4) 0.063(6) 0.010(4) 0.001(4) 0.004(3)
C43A 0.043(5) 0.100(8) 0.040(5) -0.009(6) 0.017(4) 0.021(6)
C45A 0.038(4) 0.088(6) 0.058(5) 0.004(4) 0.000(3) -0.019(4)
C46B 0.027(5) 0.016(5) 0.021(3) -0.005(3) 0.013(3) -0.004(3)
C48A 0.056(5) 0.044(5) 0.070(6) -0.010(4) 0.028(5) -0.013(4)
C47B 0.042(4) 0.035(3) 0.044(4) 0.000(3) 0.019(3) -0.005(3)
C49 0.123(7) 0.196(10) 0.109(7) -0.003(7) -0.037(6) 0.013(8)
C50 0.134(8) 0.154(8) 0.236(11) -0.043(8) 0.040(7) 0.000(6)
C51 0.143(8) 0.161(9) 0.215(10) -0.018(8) 0.035(7) -0.025(7)
O13 0.141(7) 0.170(8) 0.100(5) 0.016(5) -0.016(5) 0.029(6)
C45B 0.051(3) 0.038(3) 0.030(3) -0.001(2) 0.002(2) -0.013(2)
C48B 0.025(2) 0.032(3) 0.050(3) 0.016(2) 0.008(2) -0.0008(19)
C47A 0.065(7) 0.042(4) 0.039(5) 0.000(4) 0.021(4) -0.006(5)
C46A 0.036(7) 0.024(7) 0.039(4) -0.009(5) 0.019(4) -0.004(4)
C44B 0.060(6) 0.29(2) 0.058(7) 0.087(11) 0.042(5) 0.051(11)
C41B 0.084(8) 0.046(5) 0.160(15) 0.012(8) 0.087(9) 0.014(6)
C43B 0.044(5) 0.066(7) 0.109(8) -0.029(6) 0.032(6) -0.017(5)
C42B 0.0196(11) 0.0423(15) 0.0375(14) 0.0044(11) 0.0105(10) 0.0035(10)

loop_
_atom_type_symbol
_atom_type_description
_atom_type_scat_dispersion_real
_atom_type_scat_dispersion_imag
_atom_type_scat_source
C C 0.0033 0.0016 'International Tables Vol C Tables 4.2.6.8 and 6.1.1.4'
H H 0.0000 0.0000 'International Tables Vol C Tables 4.2.6.8 and 6.1.1.4'
O O 0.0106 0.0060 'International Tables Vol C Tables 4.2.6.8 and 6.1.1.4'

loop_
_geom_angle_atom_site_label_1
_geom_angle_atom_site_label_2
_geom_angle_atom_site_label_3
_geom_angle
_geom_angle_site_symmetry_1
_geom_angle_site_symmetry_3
C2 C1 C6 123.6(2) . .
C1 C2 C3 116.85(19) . .
C1 C2 C28 122.56(19) . .
C3 C2 C28 120.57(19) . .
O5 C3 C4 120.4(2) . .
O5 C3 C2 117.81(19) . .
C4 C3 C2 121.8(2) . .
C3 C4 C5 119.1(2) . .
O6 C5 C6 117.63(19) . .
O6 C5 C4 120.6(2) . .
C6 C5 C4 121.73(19) . .
C5 C6 C1 116.96(19) . .
C5 C6 C7 120.59(18) . .
C1 C6 C7 122.42(19) . .
C8 C7 C6 111.56(17) . .
C8 C7 C29 112.76(18) . .
C6 C7 C29 112.82(17) . .
C13 C8 C9 116.62(19) . .
C13 C8 C7 121.58(18) . .
C9 C8 C7 121.80(19) . .
C10 C9 O7 116.54(19) . .
C10 C9 C8 121.4(2) . .
O7 C9 C8 122.01(19) . .
C11 C10 C9 119.7(2) . .
C10 C11 O8 120.35(19) . .
C10 C11 C12 121.7(2) . .
O8 C11 C12 117.92(19) . .
C46A O12 C46B 17.9(6) . .
C11 C12 C13 116.42(19) . .
C11 C12 C14 120.95(19) . .
C13 C12 C14 122.60(18) . .
C8 C13 C12 124.07(19) . .
C15 C14 C12 110.01(17) . .
C15 C14 C30 112.90(17) . .
C12 C14 C30 113.41(18) . .
C16 C15 C20 117.1(2) . .
C16 C15 C14 121.60(19) . .
C20 C15 C14 121.28(19) . .
O1 C16 C17 116.9(2) . .
O1 C16 C15 122.05(19) . .
C17 C16 C15 121.1(2) . .
C18 C17 C16 120.2(2) . .
O2 C18 C17 116.20(19) . .
O2 C18 C19 122.7(2) . .
C17 C18 C19 121.1(2) . .
C18 C19 C20 116.75(19) . .
C18 C19 C21 122.27(19) . .
C20 C19 C21 120.97(19) . .
C15 C20 C19 123.7(2) . .
C22 C21 C19 111.30(17) . .
C22 C21 C31 112.73(18) . .
C19 C21 C31 112.86(18) . .
C27 C22 C23 116.8(2) . .
C27 C22 C21 123.19(19) . .
C23 C22 C21 119.95(19) . .
O3 C23 C24 121.06(19) . .
O3 C23 C22 117.6(2) . .
C24 C23 C22 121.3(2) . .
C23 C24 C25 119.9(2) . .
O4 C25 C24 116.51(19) . .
O4 C25 C26 122.1(2) . .
C24 C25 C26 121.3(2) . .
C27 C26 C25 116.61(19) . .
C27 C26 C28 121.77(19) . .
C25 C26 C28 121.62(19) . .
C22 C27 C26 124.0(2) . .
C2 C28 C26 111.41(17) . .
C2 C28 C32 112.81(17) . .
C26 C28 C32 112.12(18) . .
O9 C34 C35 108.4(2) . .
O9 C34 C36 105.2(2) . .
C35 C34 C36 112.0(2) . .
O9 C34 C33 109.2(2) . .
C35 C34 C33 110.3(2) . .
C36 C34 C33 111.5(2) . .
O10 C38 C37 108.8(2) . .
O10 C38 C40 104.4(2) . .
C37 C38 C40 110.6(2) . .
O10 C38 C39 108.9(2) . .
C37 C38 C39 111.7(2) . .
C40 C38 C39 112.1(3) . .
C41B C42A O11 112.9(6) . .
C41B C42A C44B 114.0(7) . .
O11 C42A C44B 105.6(5) . .
C41B C42A C43B 108.4(7) . .
O11 C42A C43B 106.1(4) . .
C44B C42A C43B 109.5(7) . .
C45B C46B O12 109.3(8) . .
C45B C46B C47B 111.5(9) . .
O12 C46B C47B 103.8(6) . .
C45B C46B C48B 110.7(6) . .
O12 C46B C48B 110.0(8) . .
C47B C46B C48B 111.3(8) . .
O13 C49 O13 179.998(2) . 3_666
O13 C49 C51 87.3(5) . .
O13 C49 C51 92.7(5) 3_666 .
O13 C49 C51 92.7(5) . 3_666
O13 C49 C51 87.3(5) 3_666 3_666
C51 C49 C51 179.997(2) . 3_666
O13 C49 C50 91.4(5) . 3_666
O13 C49 C50 88.6(5) 3_666 3_666
C51 C49 C50 89.8(4) . 3_666
C51 C49 C50 90.2(4) 3_666 3_666
O13 C49 C50 88.6(5) . .
O13 C49 C50 91.4(5) 3_666 .
C51 C49 C50 90.2(4) . .
C51 C49 C50 89.8(4) 3_666 .
C50 C49 C50 180.000(1) 3_666 .
O12 C46A C47A 114.8(13) . .
O12 C46A C48A 101.5(9) . .
C47A C46A C48A 114.4(13) . .
O12 C46A C45A 106.9(12) . .
C47A C46A C45A 111.7(11) . .
C48A C46A C45A 106.7(12) . .

loop_
_geom_bond_atom_site_label_1
_geom_bond_atom_site_label_2
_geom_bond_distance
_geom_bond_site_symmetry_2
O1 C16 1.381(3) .
C1 C2 1.395(3) .
C1 C6 1.397(3) .
O2 C18 1.382(3) .
C2 C3 1.397(3) .
C2 C28 1.525(3) .
O3 C23 1.377(3) .
C3 O5 1.382(3) .
C3 C4 1.386(3) .
O4 C25 1.381(3) .
C4 C5 1.394(3) .
C5 O6 1.378(3) .
C5 C6 1.391(3) .
C6 C7 1.530(3) .
O7 C9 1.385(3) .
C7 C8 1.523(3) .
C7 C29 1.530(3) .
O8 C11 1.384(3) .
C8 C13 1.392(3) .
C8 C9 1.396(3) .
O9 C34 1.445(3) .
C9 C10 1.384(3) .
O10 C38 1.449(3) .
C10 C11 1.381(3) .
O11 C42A 1.443(3) .
C11 C12 1.394(3) .
O12 C46A 1.400(19) .
O12 C46B 1.514(13) .
C12 C13 1.396(3) .
C12 C14 1.531(3) .
C14 C15 1.526(3) .
C14 C30 1.539(3) .
C15 C16 1.392(3) .
C15 C20 1.393(3) .
C16 C17 1.388(3) .
C17 C18 1.383(3) .
C18 C19 1.397(3) .
C19 C20 1.399(3) .
C19 C21 1.525(3) .
C21 C22 1.522(3) .
C21 C31 1.536(3) .
C22 C27 1.390(3) .
C22 C23 1.401(3) .
C23 C24 1.378(3) .
C24 C25 1.392(3) .
C25 C26 1.398(3) .
C26 C27 1.393(3) .
C26 C28 1.528(3) .
C28 C32 1.529(3) .
C33 C34 1.513(4) .
C34 C35 1.511(4) .
C34 C36 1.511(4) .
C37 C38 1.505(4) .
C38 C40 1.515(4) .
C38 C39 1.515(4) .
C42A C41B 1.437(14) .
C42A C44B 1.487(11) .
C42A C43B 1.560(9) .
C45A C46A 1.55(2) .
C46B C45B 1.479(13) .
C46B C47B 1.523(12) .
C46B C48B 1.540(11) .
C48A C46A 1.527(10) .
C49 O13 1.486(7) .
C49 O13 1.486(7) 3_666
C49 C51 1.656(10) .
C49 C51 1.656(10) 3_666
C49 C50 1.672(10) 3_666
C49 C50 1.672(10) .
C47A C46A 1.44(2) .
